data_4325103
loop_
_publ_author_name
'Kalyan V. Vasudevan'
'Nickolaus A. Smith'
'Brian L. Scott'
'Edward A. McKigney'
'Michael W. Blair'
'John C. Gordon'
'Ross E. Muenchausen'

_publ_section_title
;
 An Ionic Liquid-Mediated Route to Cerium(III) Bromide Solvates
;
_journal_name_full 'Inorganic Chemistry'
_journal_page_first 4627
_journal_page_last 4631
_journal_paper_doi 10.1021/ic200353s
_journal_volume 50
_journal_year 2011
_chemical_formula_sum 'C20 H20 Br3 Ce N4'
_chemical_formula_weight 696.25
_chemical_name_systematic
; 
 ? 
;
_space_group_IT_number 61
_symmetry_cell_setting orthorhombic
_symmetry_space_group_name_Hall '-P 2ac 2ab'
_symmetry_space_group_name_H-M 'P b c a'
_atom_sites_solution_hydrogens geom
_atom_sites_solution_primary direct
_atom_sites_solution_secondary difmap
_audit_creation_method SHELXL-97
_cell_angle_alpha 90.00
_cell_angle_beta 90.00
_cell_angle_gamma 90.00
_cell_formula_units_Z 16
_cell_length_a 17.1142(11)
_cell_length_b 17.2768(11)
_cell_length_c 32.582(2)
_cell_measurement_temperature 140(1)
_cell_volume 9633.8(11)
_computing_cell_refinement 'SAINT+, v. 7.66a (Bruker AXS, 2009)'
_computing_data_collection 'APEX II, v. 7.0 (Bruker AXS, 2009)'
_computing_data_reduction 'SAINT+, v. 7.66a (Bruker AXS, 2009)'
_computing_molecular_graphics 'SHELXTL, v. 6.14, (Bruker AXS, 2000)'
_computing_publication_material 'SHELXTL, v. 6.14, (Bruker AXS, 2000)'
_computing_structure_refinement 'SHELXL-97 (Sheldrick, 1997)'
_computing_structure_solution 'SHELXS-97 (Sheldrick, 1990)'
_diffrn_ambient_temperature 140(1)
_diffrn_measured_fraction_theta_full 1.000
_diffrn_measured_fraction_theta_max 0.998
_diffrn_measurement_device_type 'Bruker D8 with APEXII CCD'
_diffrn_measurement_method '\w scans'
_diffrn_radiation_monochromator graphite
_diffrn_radiation_source 'fine-focus sealed tube'
_diffrn_radiation_type MoK\a
_diffrn_radiation_wavelength 0.71073
_diffrn_reflns_av_R_equivalents 0.1127
_diffrn_reflns_av_sigmaI/netI 0.0581
_diffrn_reflns_limit_h_max 20
_diffrn_reflns_limit_h_min -20
_diffrn_reflns_limit_k_max 20
_diffrn_reflns_limit_k_min -20
_diffrn_reflns_limit_l_max 39
_diffrn_reflns_limit_l_min -39
_diffrn_reflns_number 90530
_diffrn_reflns_theta_full 25.00
_diffrn_reflns_theta_max 25.51
_diffrn_reflns_theta_min 1.79
_diffrn_standards_decay_% 0
_diffrn_standards_interval_count 0
_diffrn_standards_interval_time 0
_diffrn_standards_number 0
_exptl_absorpt_coefficient_mu 6.879
_exptl_absorpt_correction_T_max 0.4924
_exptl_absorpt_correction_T_min 0.3399
_exptl_absorpt_correction_type multi-scan
_exptl_absorpt_process_details 'SADABS v. 1 (Sheldrick, 2008)'
_exptl_crystal_colour colorless
_exptl_crystal_density_diffrn 1.920
_exptl_crystal_description block
_exptl_crystal_F_000 5296
_exptl_crystal_size_max 0.20
_exptl_crystal_size_mid 0.18
_exptl_crystal_size_min 0.12
_refine_diff_density_max 0.618
_refine_diff_density_min -0.657
_refine_diff_density_rms 0.142
_refine_ls_extinction_method none
_refine_ls_goodness_of_fit_ref 0.959
_refine_ls_hydrogen_treatment constr
_refine_ls_matrix_type full
_refine_ls_number_parameters 505
_refine_ls_number_reflns 8954
_refine_ls_number_restraints 0
_refine_ls_restrained_S_all 0.959
_refine_ls_R_factor_all 0.0628
_refine_ls_R_factor_gt 0.0330
_refine_ls_shift/su_max 0.001
_refine_ls_shift/su_mean 0.000
_refine_ls_structure_factor_coef Fsqd
_refine_ls_weighting_details 'calc w=1/[\s^2^(Fo^2^)+(0.0351P)^2^+0.0000P] where P=(Fo^2^+2Fc^2^)/3'
_refine_ls_weighting_scheme calc
_refine_ls_wR_factor_gt 0.0653
_refine_ls_wR_factor_ref 0.0762
_reflns_number_gt 6455
_reflns_number_total 8954
_reflns_threshold_expression >2sigma(I)
_cod_data_source_file ic200353s_si_004.cif
_cod_data_source_block apx1164
_cod_original_cell_volume 9633.7(11)
_cod_database_code 4325103

loop_
_symmetry_equiv_pos_as_xyz
'x, y, z'
'-x+1/2, -y, z+1/2'
'-x, y+1/2, -z+1/2'
'x+1/2, -y+1/2, -z'
'-x, -y, -z'
'x-1/2, y, -z-1/2'
'x, -y-1/2, z-1/2'
'-x-1/2, y-1/2, z'

loop_
_atom_site_label
_atom_site_type_symbol
_atom_site_fract_x
_atom_site_fract_y
_atom_site_fract_z
_atom_site_U_iso_or_equiv
_atom_site_adp_type
_atom_site_occupancy
_atom_site_symmetry_multiplicity
_atom_site_calc_flag
_atom_site_refinement_flags
Ce1 Ce 0.143824(18) 0.096044(17) 0.322400(9) 0.01917(8) Uani 1 1 d .
Ce2 Ce 0.831297(17) 0.749364(18) 0.420827(9) 0.01975(8) Uani 1 1 d .
Br1 Br 0.26156(3) 0.16655(3) 0.270957(17) 0.02568(14) Uani 1 1 d .
Br2 Br 0.21222(3) -0.05309(3) 0.305454(17) 0.02559(14) Uani 1 1 d .
Br3 Br 0.02046(3) 0.04123(3) 0.374444(18) 0.02956(15) Uani 1 1 d .
Br4 Br 0.77181(4) 0.63338(4) 0.366120(18) 0.03341(16) Uani 1 1 d .
Br5 Br 0.92861(3) 0.63652(3) 0.463157(18) 0.02897(15) Uani 1 1 d .
Br6 Br 0.87110(3) 0.87842(3) 0.473361(17) 0.02424(13) Uani 1 1 d .
N1 N 0.0676(3) 0.0504(2) 0.25499(13) 0.0234(11) Uani 1 1 d .
N2 N 0.0462(3) 0.2066(3) 0.29567(14) 0.0278(11) Uani 1 1 d .
N3 N 0.1519(3) 0.2163(3) 0.37308(13) 0.0221(10) Uani 1 1 d .
N4 N 0.2417(3) 0.0681(2) 0.38547(13) 0.0212(10) Uani 1 1 d .
N5 N 0.9643(3) 0.7600(3) 0.38290(14) 0.0262(11) Uani 1 1 d .
N6 N 0.8253(2) 0.8435(3) 0.35720(13) 0.0259(11) Uani 1 1 d .
N7 N 0.6926(3) 0.8210(3) 0.41392(13) 0.0267(11) Uani 1 1 d .
N8 N 0.7312(3) 0.6985(3) 0.47637(14) 0.0263(11) Uani 1 1 d .
C1 C 0.1064(3) 0.0403(3) 0.21975(16) 0.0263(14) Uani 1 1 d .
H1 H 0.1593 0.0525 0.2191 0.032 Uiso 1 1 calc R
C2 C 0.0724(3) 0.0127(3) 0.18441(17) 0.0312(14) Uani 1 1 d .
H2 H 0.1021 0.0048 0.1609 0.037 Uiso 1 1 calc R
C3 C -0.0067(4) -0.0030(3) 0.18450(17) 0.0316(15) Uani 1 1 d .
H3 H -0.0314 -0.0209 0.1609 0.038 Uiso 1 1 calc R
C4 C -0.0483(3) 0.0082(3) 0.21997(17) 0.0308(14) Uani 1 1 d .
H4 H -0.1018 -0.0012 0.2209 0.037 Uiso 1 1 calc R
C5 C -0.0087(3) 0.0338(3) 0.25425(17) 0.0282(14) Uani 1 1 d .
H5 H -0.0369 0.0400 0.2784 0.034 Uiso 1 1 calc R
C6 C 0.0673(3) 0.2568(3) 0.26659(19) 0.0331(15) Uani 1 1 d .
H6 H 0.1179 0.2540 0.2563 0.040 Uiso 1 1 calc R
C7 C 0.0181(4) 0.3126(3) 0.2509(2) 0.0393(16) Uani 1 1 d .
H7 H 0.0356 0.3468 0.2309 0.047 Uiso 1 1 calc R
C8 C -0.0569(4) 0.3170(4) 0.2655(2) 0.0409(17) Uani 1 1 d .
H8 H -0.0917 0.3534 0.2551 0.049 Uiso 1 1 calc R
C9 C -0.0791(4) 0.2669(4) 0.2953(2) 0.0463(19) Uani 1 1 d .
H9 H -0.1293 0.2694 0.3061 0.056 Uiso 1 1 calc R
C10 C -0.0266(4) 0.2120(4) 0.30941(19) 0.0389(16) Uani 1 1 d .
H10 H -0.0431 0.1774 0.3295 0.047 Uiso 1 1 calc R
C11 C 0.1799(3) 0.2854(3) 0.36216(17) 0.0281(14) Uani 1 1 d .
H11 H 0.1958 0.2922 0.3351 0.034 Uiso 1 1 calc R
C12 C 0.1864(3) 0.3471(3) 0.38852(18) 0.0311(14) Uani 1 1 d .
H12 H 0.2061 0.3941 0.3792 0.037 Uiso 1 1 calc R
C13 C 0.1636(3) 0.3388(3) 0.42874(17) 0.0319(15) Uani 1 1 d .
H13 H 0.1675 0.3794 0.4474 0.038 Uiso 1 1 calc R
C14 C 0.1342(3) 0.2661(3) 0.44045(17) 0.0303(14) Uani 1 1 d .
H14 H 0.1182 0.2575 0.4673 0.036 Uiso 1 1 calc R
C15 C 0.1294(3) 0.2088(3) 0.41225(16) 0.0272(14) Uani 1 1 d .
H15 H 0.1093 0.1613 0.4206 0.033 Uiso 1 1 calc R
C16 C 0.3160(3) 0.0891(3) 0.37983(18) 0.0309(14) Uani 1 1 d .
H16 H 0.3302 0.1087 0.3543 0.037 Uiso 1 1 calc R
C17 C 0.3729(4) 0.0836(4) 0.40960(18) 0.0352(15) Uani 1 1 d .
H17 H 0.4239 0.0990 0.4042 0.042 Uiso 1 1 calc R
C18 C 0.3525(3) 0.0545(3) 0.44771(18) 0.0307(14) Uani 1 1 d .
H18 H 0.3893 0.0501 0.4686 0.037 Uiso 1 1 calc R
C19 C 0.2767(3) 0.0324(3) 0.45381(17) 0.0299(14) Uani 1 1 d .
H19 H 0.2614 0.0125 0.4791 0.036 Uiso 1 1 calc R
C20 C 0.2224(3) 0.0396(3) 0.42243(16) 0.0249(13) Uani 1 1 d .
H20 H 0.1711 0.0242 0.4271 0.030 Uiso 1 1 calc R
C21 C 1.0133(3) 0.8193(3) 0.38773(18) 0.0287(14) Uani 1 1 d .
H21 H 1.0006 0.8570 0.4070 0.034 Uiso 1 1 calc R
C22 C 1.0812(3) 0.8281(3) 0.36592(18) 0.0316(15) Uani 1 1 d .
H22 H 1.1137 0.8704 0.3706 0.038 Uiso 1 1 calc R
C23 C 1.1005(3) 0.7735(3) 0.33725(18) 0.0286(14) Uani 1 1 d .
H23 H 1.1465 0.7780 0.3223 0.034 Uiso 1 1 calc R
C24 C 1.0512(3) 0.7121(3) 0.33078(18) 0.0309(14) Uani 1 1 d .
H24 H 1.0629 0.6744 0.3113 0.037 Uiso 1 1 calc R
C25 C 0.9836(3) 0.7078(3) 0.35402(17) 0.0304(14) Uani 1 1 d .
H25 H 0.9498 0.6666 0.3494 0.037 Uiso 1 1 calc R
C26 C 0.8455(3) 0.9180(4) 0.36081(18) 0.0303(14) Uani 1 1 d .
H26 H 0.8683 0.9344 0.3852 0.036 Uiso 1 1 calc R
C27 C 0.8341(3) 0.9721(3) 0.32989(17) 0.0287(14) Uani 1 1 d .
H27 H 0.8487 1.0235 0.3337 0.034 Uiso 1 1 calc R
C28 C 0.8011(3) 0.9491(3) 0.29378(17) 0.0283(14) Uani 1 1 d .
H28 H 0.7922 0.9845 0.2728 0.034 Uiso 1 1 calc R
C29 C 0.7812(3) 0.8718(3) 0.28907(18) 0.0318(14) Uani 1 1 d .
H29 H 0.7594 0.8543 0.2646 0.038 Uiso 1 1 calc R
C30 C 0.7941(3) 0.8217(4) 0.32088(17) 0.0276(14) Uani 1 1 d .
H30 H 0.7807 0.7700 0.3173 0.033 Uiso 1 1 calc R
C31 C 0.6824(3) 0.8965(3) 0.42345(18) 0.0327(15) Uani 1 1 d .
H31 H 0.7265 0.9262 0.4290 0.039 Uiso 1 1 calc R
C32 C 0.6112(4) 0.9318(4) 0.42542(19) 0.0414(17) Uani 1 1 d .
H32 H 0.6074 0.9838 0.4323 0.050 Uiso 1 1 calc R
C33 C 0.5465(4) 0.8905(4) 0.4173(2) 0.0475(19) Uani 1 1 d .
H33 H 0.4973 0.9131 0.4192 0.057 Uiso 1 1 calc R
C34 C 0.5543(4) 0.8143(4) 0.4062(2) 0.0466(19) Uani 1 1 d .
H34 H 0.5105 0.7850 0.3995 0.056 Uiso 1 1 calc R
C35 C 0.6278(4) 0.7816(4) 0.40498(18) 0.0395(16) Uani 1 1 d .
H35 H 0.6324 0.7297 0.3976 0.047 Uiso 1 1 calc R
C36 C 0.7003(4) 0.6281(3) 0.47092(18) 0.0354(15) Uani 1 1 d .
H36 H 0.7284 0.5926 0.4553 0.043 Uiso 1 1 calc R
C37 C 0.6300(4) 0.6047(4) 0.4868(2) 0.0413(17) Uani 1 1 d .
H37 H 0.6106 0.5554 0.4816 0.050 Uiso 1 1 calc R
C38 C 0.5896(4) 0.6557(4) 0.5104(2) 0.053(2) Uani 1 1 d .
H38 H 0.5412 0.6420 0.5212 0.063 Uiso 1 1 calc R
C39 C 0.6208(4) 0.7285(4) 0.51820(19) 0.0419(17) Uani 1 1 d .
H39 H 0.5946 0.7639 0.5347 0.050 Uiso 1 1 calc R
C40 C 0.6913(3) 0.7466(3) 0.50088(17) 0.0288(14) Uani 1 1 d .
H40 H 0.7127 0.7949 0.5064 0.035 Uiso 1 1 calc R

loop_
_atom_site_aniso_label
_atom_site_aniso_U_11
_atom_site_aniso_U_22
_atom_site_aniso_U_33
_atom_site_aniso_U_23
_atom_site_aniso_U_13
_atom_site_aniso_U_12
Ce1 0.02114(17) 0.01872(16) 0.01766(16) -0.00117(13) 0.00025(13) -0.00060(13)
Ce2 0.01947(17) 0.02102(17) 0.01875(16) -0.00221(14) 0.00178(13) -0.00167(14)
Br1 0.0261(3) 0.0280(3) 0.0229(3) 0.0021(2) 0.0002(2) -0.0052(3)
Br2 0.0339(3) 0.0219(3) 0.0210(3) -0.0014(2) 0.0031(3) 0.0037(3)
Br3 0.0261(3) 0.0335(4) 0.0291(3) -0.0008(3) 0.0047(3) -0.0061(3)
Br4 0.0362(4) 0.0322(4) 0.0318(4) -0.0117(3) 0.0052(3) -0.0103(3)
Br5 0.0303(3) 0.0278(3) 0.0288(3) 0.0025(3) 0.0033(3) 0.0056(3)
Br6 0.0264(3) 0.0237(3) 0.0225(3) -0.0049(2) 0.0004(2) -0.0023(2)
N1 0.024(3) 0.022(3) 0.024(3) -0.002(2) -0.001(2) -0.002(2)
N2 0.031(3) 0.024(3) 0.028(3) -0.008(2) -0.007(2) 0.007(2)
N3 0.028(3) 0.019(2) 0.020(3) -0.003(2) 0.000(2) -0.001(2)
N4 0.023(3) 0.022(3) 0.019(3) 0.001(2) -0.002(2) 0.005(2)
N5 0.023(3) 0.025(3) 0.031(3) 0.007(2) 0.003(2) 0.001(2)
N6 0.016(3) 0.037(3) 0.024(3) 0.006(2) 0.000(2) 0.003(2)
N7 0.025(3) 0.031(3) 0.024(3) 0.004(2) 0.001(2) -0.002(2)
N8 0.028(3) 0.024(3) 0.027(3) 0.005(2) 0.007(2) 0.006(2)
C1 0.029(3) 0.026(3) 0.024(3) 0.002(3) -0.003(3) 0.000(3)
C2 0.036(4) 0.038(4) 0.020(3) -0.002(3) 0.002(3) 0.000(3)
C3 0.047(4) 0.027(3) 0.021(3) 0.001(3) -0.007(3) -0.006(3)
C4 0.028(3) 0.033(4) 0.031(4) 0.001(3) -0.008(3) -0.006(3)
C5 0.033(4) 0.030(3) 0.022(3) -0.003(3) 0.003(3) 0.000(3)
C6 0.026(3) 0.036(4) 0.037(4) -0.001(3) -0.004(3) 0.000(3)
C7 0.053(5) 0.026(3) 0.039(4) 0.001(3) -0.017(3) 0.000(3)
C8 0.047(4) 0.035(4) 0.040(4) -0.010(3) -0.019(3) 0.016(3)
C9 0.033(4) 0.060(5) 0.045(4) -0.010(4) -0.006(3) 0.024(4)
C10 0.041(4) 0.043(4) 0.033(4) -0.004(3) 0.000(3) 0.010(3)
C11 0.035(4) 0.026(3) 0.023(3) -0.004(3) 0.000(3) -0.001(3)
C12 0.036(4) 0.025(3) 0.032(4) 0.001(3) -0.001(3) -0.007(3)
C13 0.045(4) 0.026(3) 0.025(3) -0.012(3) 0.000(3) -0.003(3)
C14 0.045(4) 0.027(3) 0.019(3) -0.003(3) 0.001(3) 0.000(3)
C15 0.038(4) 0.023(3) 0.020(3) 0.003(3) 0.001(3) -0.002(3)
C16 0.029(4) 0.035(4) 0.029(3) 0.005(3) 0.000(3) 0.001(3)
C17 0.033(4) 0.042(4) 0.031(4) -0.006(3) -0.006(3) -0.001(3)
C18 0.035(4) 0.030(3) 0.026(3) -0.010(3) -0.011(3) 0.004(3)
C19 0.041(4) 0.029(3) 0.019(3) -0.003(3) 0.001(3) 0.007(3)
C20 0.030(3) 0.022(3) 0.023(3) -0.003(3) 0.000(3) 0.004(3)
C21 0.030(3) 0.028(3) 0.029(3) 0.004(3) 0.012(3) 0.002(3)
C22 0.026(3) 0.028(3) 0.040(4) 0.008(3) 0.006(3) -0.005(3)
C23 0.025(3) 0.027(3) 0.034(4) 0.005(3) 0.013(3) 0.002(3)
C24 0.032(3) 0.026(3) 0.035(4) 0.004(3) 0.005(3) 0.007(3)
C25 0.028(3) 0.032(4) 0.032(4) 0.002(3) -0.001(3) -0.002(3)
C26 0.023(3) 0.042(4) 0.025(3) 0.002(3) 0.002(3) 0.002(3)
C27 0.020(3) 0.030(3) 0.035(4) -0.002(3) 0.004(3) 0.003(3)
C28 0.026(3) 0.037(4) 0.023(3) 0.004(3) -0.003(3) 0.008(3)
C29 0.033(4) 0.039(4) 0.024(3) -0.001(3) -0.002(3) 0.004(3)
C30 0.019(3) 0.037(4) 0.028(3) -0.004(3) -0.002(3) 0.004(3)
C31 0.027(4) 0.032(4) 0.039(4) 0.003(3) 0.000(3) -0.001(3)
C32 0.028(4) 0.050(4) 0.046(4) 0.001(3) -0.004(3) 0.011(3)
C33 0.037(4) 0.058(5) 0.047(4) -0.011(4) 0.007(3) 0.019(4)
C34 0.019(4) 0.067(5) 0.054(5) -0.017(4) -0.007(3) -0.007(3)
C35 0.032(4) 0.051(4) 0.036(4) -0.010(3) -0.002(3) 0.002(3)
C36 0.046(4) 0.023(3) 0.037(4) 0.000(3) 0.013(3) 0.004(3)
C37 0.044(4) 0.031(4) 0.048(4) -0.006(3) 0.010(3) -0.018(3)
C38 0.032(4) 0.065(5) 0.061(5) -0.010(4) 0.023(4) -0.015(4)
C39 0.037(4) 0.049(4) 0.039(4) -0.007(3) 0.017(3) 0.004(3)
C40 0.031(3) 0.023(3) 0.032(3) -0.004(3) 0.008(3) -0.002(3)

loop_
_atom_type_symbol
_atom_type_description
_atom_type_scat_dispersion_real
_atom_type_scat_dispersion_imag
_atom_type_scat_source
C C 0.0033 0.0016 'International Tables Vol C Tables 4.2.6.8 and 6.1.1.4'
H H 0.0000 0.0000 'International Tables Vol C Tables 4.2.6.8 and 6.1.1.4'
N N 0.0061 0.0033 'International Tables Vol C Tables 4.2.6.8 and 6.1.1.4'
Br Br -0.2901 2.4595 'International Tables Vol C Tables 4.2.6.8 and 6.1.1.4'
Ce Ce -0.2486 2.6331 'International Tables Vol C Tables 4.2.6.8 and 6.1.1.4'

loop_
_geom_angle_atom_site_label_1
_geom_angle_atom_site_label_2
_geom_angle_atom_site_label_3
_geom_angle
N3 Ce1 N1 140.04(13)
N3 Ce1 N2 71.19(13)
N1 Ce1 N2 68.86(13)
N3 Ce1 N4 68.54(13)
N1 Ce1 N4 151.26(13)
N2 Ce1 N4 139.67(13)
N3 Ce1 Br3 85.94(9)
N1 Ce1 Br3 91.68(10)
N2 Ce1 Br3 88.19(11)
N4 Ce1 Br3 86.98(10)
N3 Ce1 Br2 142.79(9)
N1 Ce1 Br2 77.13(9)
N2 Ce1 Br2 145.77(9)
N4 Ce1 Br2 74.54(9)
Br3 Ce1 Br2 96.716(19)
N3 Ce1 Br1 89.68(9)
N1 Ce1 Br1 89.31(10)
N2 Ce1 Br1 86.91(11)
N4 Ce1 Br1 94.85(10)
Br3 Ce1 Br1 174.28(2)
Br2 Ce1 Br1 89.000(18)
N5 Ce2 N6 67.46(13)
N5 Ce2 N8 156.58(14)
N6 Ce2 N8 135.93(13)
N5 Ce2 N7 134.61(13)
N6 Ce2 N7 67.38(13)
N8 Ce2 N7 68.78(13)
N5 Ce2 Br4 93.71(11)
N6 Ce2 Br4 85.90(11)
N8 Ce2 Br4 87.88(10)
N7 Ce2 Br4 87.50(10)
N5 Ce2 Br6 91.19(11)
N6 Ce2 Br6 89.94(11)
N8 Ce2 Br6 90.22(10)
N7 Ce2 Br6 84.40(10)
Br4 Ce2 Br6 171.82(2)
N5 Ce2 Br5 76.77(10)
N6 Ce2 Br5 143.88(9)
N8 Ce2 Br5 79.83(10)
N7 Ce2 Br5 148.61(9)
Br4 Ce2 Br5 91.70(2)
Br6 Ce2 Br5 95.807(19)
C5 N1 C1 116.2(5)
C5 N1 Ce1 123.7(4)
C1 N1 Ce1 120.1(4)
C10 N2 C6 116.5(5)
C10 N2 Ce1 121.7(4)
C6 N2 Ce1 121.7(4)
C11 N3 C15 116.4(5)
C11 N3 Ce1 123.5(3)
C15 N3 Ce1 120.0(4)
C16 N4 C20 117.2(5)
C16 N4 Ce1 116.0(3)
C20 N4 Ce1 126.7(4)
C21 N5 C25 116.3(5)
C21 N5 Ce2 123.3(4)
C25 N5 Ce2 120.1(4)
C26 N6 C30 116.6(5)
C26 N6 Ce2 121.0(4)
C30 N6 Ce2 122.1(4)
C35 N7 C31 115.9(5)
C35 N7 Ce2 121.1(4)
C31 N7 Ce2 122.6(4)
C36 N8 C40 116.1(5)
C36 N8 Ce2 117.9(4)
C40 N8 Ce2 122.2(4)
N1 C1 C2 123.6(5)
C1 C2 C3 118.8(5)
C4 C3 C2 118.9(5)
C3 C4 C5 118.2(6)
N1 C5 C4 124.3(5)
N2 C6 C7 123.6(6)
C8 C7 C6 118.8(6)
C9 C8 C7 118.4(6)
C8 C9 C10 119.6(6)
N2 C10 C9 123.1(6)
N3 C11 C12 123.8(5)
C11 C12 C13 119.4(5)
C12 C13 C14 117.0(5)
C15 C14 C13 119.4(5)
N3 C15 C14 123.9(5)
N4 C16 C17 123.9(6)
C16 C17 C18 118.6(6)
C19 C18 C17 118.1(5)
C18 C19 C20 120.2(6)
N4 C20 C19 122.0(5)
N5 C21 C22 123.8(5)
C23 C22 C21 118.8(6)
C22 C23 C24 119.4(5)
C23 C24 C25 118.1(6)
N5 C25 C24 123.5(5)
N6 C26 C27 123.2(6)
C28 C27 C26 119.2(6)
C27 C28 C29 118.6(5)
C30 C29 C28 119.1(6)
N6 C30 C29 123.4(6)
N7 C31 C32 123.8(6)
C33 C32 C31 119.4(7)
C32 C33 C34 118.7(6)
C33 C34 C35 119.3(6)
N7 C35 C34 122.8(6)
N8 C36 C37 124.4(6)
C38 C37 C36 118.0(6)
C37 C38 C39 119.6(6)
C40 C39 C38 118.1(6)
N8 C40 C39 123.7(6)

loop_
_geom_bond_atom_site_label_1
_geom_bond_atom_site_label_2
_geom_bond_distance
Ce1 N3 2.658(4)
Ce1 N1 2.673(4)
Ce1 N2 2.683(4)
Ce1 N4 2.694(4)
Ce1 Br3 2.8687(6)
Ce1 Br2 2.8833(6)
Ce1 Br1 2.8902(6)
Ce2 N5 2.597(4)
Ce2 N6 2.637(4)
Ce2 N8 2.642(4)
Ce2 N7 2.687(5)
Ce2 Br4 2.8686(7)
Ce2 Br6 2.8922(6)
Ce2 Br5 2.9115(6)
N1 C5 1.337(7)
N1 C1 1.338(7)
N2 C10 1.327(7)
N2 C6 1.335(7)
N3 C11 1.334(7)
N3 C15 1.339(6)
N4 C16 1.336(7)
N4 C20 1.342(6)
N5 C21 1.333(7)
N5 C25 1.344(7)
N6 C26 1.338(7)
N6 C30 1.352(7)
N7 C35 1.333(7)
N7 C31 1.352(7)
N8 C36 1.338(7)
N8 C40 1.340(6)
C1 C2 1.376(7)
C2 C3 1.381(8)
C3 C4 1.371(8)
C4 C5 1.380(7)
C6 C7 1.378(8)
C7 C8 1.370(9)
C8 C9 1.354(9)
C9 C10 1.385(8)
C11 C12 1.373(7)
C12 C13 1.375(8)
C13 C14 1.405(8)
C14 C15 1.355(7)
C16 C17 1.378(8)
C17 C18 1.384(8)
C18 C19 1.367(8)
C19 C20 1.387(7)
C21 C22 1.371(7)
C22 C23 1.367(8)
C23 C24 1.371(8)
C24 C25 1.385(7)
C26 C27 1.388(8)
C27 C28 1.364(7)
C28 C29 1.386(8)
C29 C30 1.369(8)
C31 C32 1.365(8)
C32 C33 1.343(9)
C33 C34 1.372(9)
C34 C35 1.381(8)
C36 C37 1.370(8)
C37 C38 1.359(8)
C38 C39 1.390(9)
C39 C40 1.367(8)
